data_4113235
loop_
_publ_author_name
'Ronger Lin'
'John H. K. Yip'
'Ke Zhang'
'Lip Lin Koh'
'Kwok-Yin Wong'
'Kam Piu Ho'

_publ_section_title
;
 Self-Assembly and Molecular Recognition of a Luminescent Gold Rectangle
;
_journal_name_full 'Journal of the American Chemical Society'
_journal_page_first 15852
_journal_page_last 15869
_journal_paper_doi 10.1021/ja0456508
_journal_volume 126
_journal_year 2004
_chemical_formula_sum 'C40 H33 Au2 N2 O6.5 P2'
_chemical_formula_weight 1101.56
_chemical_name_common Au2(PAnP)(NO3)2+0.5Et2O
_chemical_name_systematic
; 
 ? 
;
_space_group_IT_number 56
_symmetry_cell_setting orthorhombic
_symmetry_space_group_name_Hall '-P 2ab 2ac'
_symmetry_space_group_name_H-M 'P c c n'
_atom_sites_solution_hydrogens geom
_atom_sites_solution_primary direct
_atom_sites_solution_secondary difmap
_audit_creation_method SHELXL-97
_cell_angle_alpha 90.00
_cell_angle_beta 90.00
_cell_angle_gamma 90.00
_cell_formula_units_Z 8
_cell_length_a 21.247(3)
_cell_length_b 18.090(2)
_cell_length_c 20.065(2)
_cell_measurement_reflns_used 997
_cell_measurement_temperature 223(2)
_cell_measurement_theta_max 22.24
_cell_measurement_theta_min 2.51
_cell_volume 7712.1(16)
_computing_cell_refinement 'Bruker SMART'
_computing_data_collection 'Bruker SMART'
_computing_data_reduction 'Bruker SAINT'
_computing_molecular_graphics 'Bruker SHELXTL'
_computing_publication_material 'Bruker SHELXTL'
_computing_structure_refinement 'SHELXL-97 (Sheldrick, 1997)'
_computing_structure_solution 'SHELXS-97 (Sheldrick, 1990)'
_diffrn_ambient_temperature 223(2)
_diffrn_measured_fraction_theta_full 1.000
_diffrn_measured_fraction_theta_max 1.000
_diffrn_measurement_device_type 'CCD area detector'
_diffrn_measurement_method 'phi and omega scans'
_diffrn_radiation_monochromator graphite
_diffrn_radiation_source 'fine-focus sealed tube'
_diffrn_radiation_type MoK\a
_diffrn_radiation_wavelength 0.71073
_diffrn_reflns_av_R_equivalents 0.0590
_diffrn_reflns_av_sigmaI/netI 0.0312
_diffrn_reflns_limit_h_max 27
_diffrn_reflns_limit_h_min -27
_diffrn_reflns_limit_k_max 23
_diffrn_reflns_limit_k_min -23
_diffrn_reflns_limit_l_max 26
_diffrn_reflns_limit_l_min -26
_diffrn_reflns_number 97103
_diffrn_reflns_theta_full 27.50
_diffrn_reflns_theta_max 27.50
_diffrn_reflns_theta_min 1.48
_exptl_absorpt_coefficient_mu 7.733
_exptl_absorpt_correction_T_max 0.2384
_exptl_absorpt_correction_T_min 0.1673
_exptl_absorpt_correction_type 'Sadabs, (Sheldrick 2001)'
_exptl_crystal_colour YELLOW
_exptl_crystal_density_diffrn 1.897
_exptl_crystal_density_meas 0
_exptl_crystal_description BLOCK
_exptl_crystal_F_000 4216
_exptl_crystal_size_max 0.36
_exptl_crystal_size_mid 0.36
_exptl_crystal_size_min 0.26
_refine_diff_density_max 5.998
_refine_diff_density_min -4.467
_refine_diff_density_rms 0.167
_refine_ls_extinction_method none
_refine_ls_goodness_of_fit_ref 1.055
_refine_ls_hydrogen_treatment mixed
_refine_ls_matrix_type full
_refine_ls_number_parameters 502
_refine_ls_number_reflns 8863
_refine_ls_number_restraints 6
_refine_ls_restrained_S_all 1.055
_refine_ls_R_factor_all 0.0753
_refine_ls_R_factor_gt 0.0530
_refine_ls_shift/su_max 0.001
_refine_ls_shift/su_mean 0.000
_refine_ls_structure_factor_coef Fsqd
_refine_ls_weighting_details 'calc w=1/[\s^2^(Fo^2^)+(0.0479P)^2^+73.3805P] where P=(Fo^2^+2Fc^2^)/3'
_refine_ls_weighting_scheme calc
_refine_ls_wR_factor_gt 0.1215
_refine_ls_wR_factor_ref 0.1323
_reflns_number_gt 6643
_reflns_number_total 8863
_reflns_threshold_expression >2sigma(I)
_cod_data_source_file ja0456508si20040730_104509.cif
_cod_data_source_block 4032a
_cod_original_cell_volume 7712.4(16)
_cod_original_formula_sum 'C40 H33 Au2 N2 O6.50 P2'
_cod_database_code 4113235

loop_
_symmetry_equiv_pos_as_xyz
'x, y, z'
'-x+1/2, -y+1/2, z'
'-x, y+1/2, -z+1/2'
'x+1/2, -y, -z+1/2'
'-x, -y, -z'
'x-1/2, y-1/2, -z'
'x, -y-1/2, z-1/2'
'-x-1/2, y, z-1/2'

loop_
_atom_site_label
_atom_site_type_symbol
_atom_site_fract_x
_atom_site_fract_y
_atom_site_fract_z
_atom_site_U_iso_or_equiv
_atom_site_adp_type
_atom_site_occupancy
_atom_site_symmetry_multiplicity
_atom_site_calc_flag
_atom_site_refinement_flags
_atom_site_disorder_assembly
_atom_site_disorder_group
Au1 Au 0.078559(17) 0.894379(18) 0.12489(2) 0.05651(13) Uani 1 1 d . . .
Au2 Au 0.353316(15) 0.532009(19) 0.261614(19) 0.04810(11) Uani 1 1 d . . .
P1 P 0.06579(9) 0.77384(11) 0.13565(11) 0.0379(4) Uani 1 1 d . . .
P2 P 0.25186(9) 0.52521(11) 0.23742(11) 0.0375(4) Uani 1 1 d . . .
N2 N 0.4694(4) 0.5125(5) 0.3319(5) 0.066(2) Uani 1 1 d . . .
N1B N 0.0604(13) 1.0398(7) 0.0698(13) 0.073(11) Uani 0.50 1 d PD A 1
N1A N 0.0839(17) 1.0396(8) 0.0784(16) 0.080(10) Uani 0.50 1 d PD A 2
O4 O 0.4502(4) 0.5383(5) 0.2791(5) 0.089(3) Uani 1 1 d . . .
O5 O 0.5250(3) 0.5085(5) 0.3435(5) 0.092(3) Uani 1 1 d . . .
O6 O 0.4297(5) 0.4919(10) 0.3714(6) 0.157(6) Uani 1 1 d . . .
O1B O 0.0887(13) 1.0099(13) 0.1150(16) 0.077(9) Uani 0.50 1 d PD A 1
O2B O 0.0347(12) 0.9980(11) 0.0309(10) 0.122(8) Uani 0.50 1 d PD A 1
O1A O 0.064(2) 1.014(2) 0.1299(15) 0.15(2) Uani 0.50 1 d PD A 2
O2A O 0.1151(13) 0.9924(12) 0.052(2) 0.184(16) Uani 0.50 1 d PD A 2
O3 O 0.0766(5) 1.1041(4) 0.0640(5) 0.107(3) Uani 1 1 d D . .
C1 C 0.2132(5) 0.6614(7) 0.0039(6) 0.073(3) Uani 1 1 d . . .
H1 H 0.2108 0.6706 -0.0422 0.087 Uiso 1 1 calc R . .
C2 C 0.1753(4) 0.6988(6) 0.0461(5) 0.060(3) Uani 1 1 d . . .
H2 H 0.1480 0.7349 0.0287 0.072 Uiso 1 1 calc R . .
C3 C 0.1753(3) 0.6856(4) 0.1158(4) 0.0428(19) Uani 1 1 d . A .
C4 C 0.1368(3) 0.7231(4) 0.1618(4) 0.0392(17) Uani 1 1 d . . .
C5 C 0.1509(3) 0.7206(4) 0.2299(4) 0.0395(18) Uani 1 1 d . A .
C6 C 0.1247(4) 0.7713(5) 0.2770(5) 0.051(2) Uani 1 1 d . . .
H6 H 0.0987 0.8097 0.2615 0.061 Uiso 1 1 calc R A .
C7 C 0.1362(5) 0.7658(5) 0.3428(6) 0.064(3) Uani 1 1 d . A .
H7 H 0.1187 0.8002 0.3726 0.077 Uiso 1 1 calc R . .
C8 C 0.2564(5) 0.6084(6) 0.0282(5) 0.063(3) Uani 1 1 d . . .
H8 H 0.2833 0.5831 -0.0013 0.076 Uiso 1 1 calc R . .
C9 C 0.2587(4) 0.5944(4) 0.0939(5) 0.049(2) Uani 1 1 d . A .
H9 H 0.2881 0.5597 0.1096 0.059 Uiso 1 1 calc R . .
C10 C 0.2187(3) 0.6301(4) 0.1405(4) 0.0391(18) Uani 1 1 d . . .
C11 C 0.2190(3) 0.6136(4) 0.2087(4) 0.0402(18) Uani 1 1 d . A .
C12 C 0.1915(4) 0.6633(4) 0.2547(4) 0.0419(19) Uani 1 1 d . . .
C13 C 0.2025(4) 0.6600(5) 0.3249(5) 0.059(3) Uani 1 1 d . A .
H13 H 0.2296 0.6237 0.3422 0.070 Uiso 1 1 calc R . .
C14 C 0.1745(5) 0.7083(6) 0.3668(6) 0.072(3) Uani 1 1 d . . .
H14 H 0.1808 0.7033 0.4130 0.086 Uiso 1 1 calc R A .
C1A C 0.0363(4) 0.7313(5) 0.0599(4) 0.0446(19) Uani 1 1 d . . .
C2A C 0.0293(5) 0.6554(5) 0.0548(5) 0.056(2) Uani 1 1 d . A .
H2A H 0.0390 0.6244 0.0910 0.068 Uiso 1 1 calc R . .
C3A C 0.0074(5) 0.6256(6) -0.0054(6) 0.072(3) Uani 1 1 d . . .
H3A H 0.0028 0.5742 -0.0097 0.087 Uiso 1 1 calc R A .
C4A C -0.0072(5) 0.6702(8) -0.0575(6) 0.077(3) Uani 1 1 d . A .
H4A H -0.0210 0.6494 -0.0978 0.092 Uiso 1 1 calc R . .
C5A C -0.0019(5) 0.7449(8) -0.0517(6) 0.076(3) Uani 1 1 d . . .
H5A H -0.0131 0.7755 -0.0876 0.091 Uiso 1 1 calc R A .
C6A C 0.0199(4) 0.7758(6) 0.0068(5) 0.057(2) Uani 1 1 d . A .
H6A H 0.0235 0.8275 0.0106 0.069 Uiso 1 1 calc R . .
C1B C 0.0064(3) 0.7517(5) 0.1974(4) 0.0401(17) Uani 1 1 d . . .
C2B C -0.0011(4) 0.6812(6) 0.2229(5) 0.054(2) Uani 1 1 d . A .
H2B H 0.0260 0.6431 0.2088 0.065 Uiso 1 1 calc R . .
C3B C -0.0476(6) 0.6659(7) 0.2688(5) 0.074(3) Uani 1 1 d . . .
H3B H -0.0523 0.6178 0.2858 0.089 Uiso 1 1 calc R A .
C4B C -0.0873(6) 0.7221(9) 0.2895(6) 0.083(4) Uani 1 1 d . A .
H4B H -0.1190 0.7122 0.3210 0.100 Uiso 1 1 calc R . .
C5B C -0.0808(5) 0.7911(8) 0.2646(6) 0.072(3) Uani 1 1 d . . .
H5B H -0.1086 0.8285 0.2784 0.087 Uiso 1 1 calc R A .
C6B C -0.0338(4) 0.8075(6) 0.2192(5) 0.054(2) Uani 1 1 d . A .
H6B H -0.0290 0.8560 0.2032 0.065 Uiso 1 1 calc R . .
C1C C 0.2348(4) 0.4576(4) 0.1734(4) 0.0419(18) Uani 1 1 d . . .
C2C C 0.2797(6) 0.4056(5) 0.1571(6) 0.072(3) Uani 1 1 d . . .
H2C H 0.3188 0.4061 0.1791 0.086 Uiso 1 1 calc R . .
C3C C 0.2682(8) 0.3538(7) 0.1097(8) 0.114(6) Uani 1 1 d . . .
H3C H 0.2991 0.3181 0.1005 0.137 Uiso 1 1 calc R . .
C4C C 0.2136(7) 0.3521(6) 0.0755(6) 0.083(4) Uani 1 1 d . . .
H4C H 0.2070 0.3171 0.0416 0.100 Uiso 1 1 calc R . .
C5C C 0.1677(5) 0.4028(7) 0.0914(6) 0.073(3) Uani 1 1 d . . .
H5C H 0.1291 0.4015 0.0687 0.088 Uiso 1 1 calc R . .
C6C C 0.1774(4) 0.4553(5) 0.1399(5) 0.054(2) Uani 1 1 d . . .
H6C H 0.1454 0.4893 0.1503 0.065 Uiso 1 1 calc R . .
C1D C 0.2028(5) 0.4945(5) 0.3055(5) 0.058(2) Uani 1 1 d . . .
C2D C 0.1374(6) 0.5006(6) 0.3022(7) 0.077(3) Uani 1 1 d . . .
H2D H 0.1181 0.5219 0.2647 0.093 Uiso 1 1 calc R . .
C3D C 0.1014(9) 0.4748(10) 0.3550(10) 0.122(7) Uani 1 1 d . . .
H3D H 0.0575 0.4808 0.3543 0.146 Uiso 1 1 calc R . .
C4D C 0.1299(14) 0.4402(12) 0.4084(12) 0.156(12) Uani 1 1 d . . .
H4D H 0.1051 0.4195 0.4425 0.187 Uiso 1 1 calc R . .
C5D C 0.1903(13) 0.4363(11) 0.4116(9) 0.143(9) Uani 1 1 d . . .
H5D H 0.2086 0.4150 0.4496 0.171 Uiso 1 1 calc R . .
C6D C 0.2307(8) 0.4625(7) 0.3604(6) 0.094(4) Uani 1 1 d . . .
H6D H 0.2747 0.4582 0.3638 0.112 Uiso 1 1 calc R . .
O1S O 0.2500 0.2500 -0.0948(6) 0.091(4) Uani 1 2 d S . .
C1S C 0.1440(6) 0.2888(12) -0.0917(9) 0.139(8) Uani 1 1 d . . .
H1SA H 0.1345 0.2497 -0.0602 0.209 Uiso 1 1 calc R . .
H1SB H 0.1073 0.2985 -0.1191 0.209 Uiso 1 1 calc R . .
H1SC H 0.1554 0.3334 -0.0677 0.209 Uiso 1 1 calc R . .
C2S C 0.1970(6) 0.2658(10) -0.1346(7) 0.104(5) Uani 1 1 d . . .
H2SA H 0.1851 0.2218 -0.1602 0.125 Uiso 1 1 calc R . .
H2SB H 0.2072 0.3054 -0.1662 0.125 Uiso 1 1 calc R . .

loop_
_atom_site_aniso_label
_atom_site_aniso_U_11
_atom_site_aniso_U_22
_atom_site_aniso_U_33
_atom_site_aniso_U_23
_atom_site_aniso_U_13
_atom_site_aniso_U_12
Au1 0.0503(2) 0.03347(17) 0.0858(3) 0.01623(17) -0.01525(18) 0.00103(14)
Au2 0.03777(17) 0.04476(19) 0.0618(2) 0.00245(15) -0.01703(15) 0.00519(14)
P1 0.0281(9) 0.0312(9) 0.0544(13) 0.0112(8) -0.0011(8) 0.0050(7)
P2 0.0331(9) 0.0311(9) 0.0484(11) 0.0038(9) -0.0097(9) 0.0058(8)
N2 0.047(5) 0.064(5) 0.088(7) 0.005(5) -0.020(5) 0.001(4)
N1B 0.09(2) 0.041(14) 0.08(2) 0.006(11) 0.028(17) 0.022(12)
N1A 0.10(3) 0.043(15) 0.10(2) 0.024(13) -0.018(17) 0.021(12)
O4 0.052(4) 0.116(7) 0.099(6) 0.043(5) -0.023(4) -0.015(4)
O5 0.041(4) 0.094(6) 0.139(8) -0.002(6) -0.037(5) 0.009(4)
O6 0.067(7) 0.290(19) 0.113(9) 0.063(10) -0.024(6) -0.019(9)
O1B 0.095(16) 0.025(8) 0.11(3) 0.019(13) -0.041(15) -0.008(9)
O2B 0.18(2) 0.090(14) 0.096(15) 0.040(12) -0.049(15) -0.028(15)
O1A 0.31(6) 0.10(2) 0.044(11) 0.006(11) 0.02(2) -0.07(3)
O2A 0.14(2) 0.059(14) 0.35(5) 0.03(2) 0.02(3) 0.050(15)
O3 0.173(10) 0.039(4) 0.107(7) 0.017(4) 0.019(7) 0.024(5)
C1 0.056(6) 0.092(8) 0.070(7) 0.045(6) 0.026(5) 0.024(6)
C2 0.037(4) 0.066(6) 0.077(7) 0.042(5) 0.018(4) 0.013(4)
C3 0.024(3) 0.038(4) 0.066(5) 0.024(4) 0.006(3) -0.001(3)
C4 0.028(4) 0.030(4) 0.060(5) 0.008(3) -0.002(3) 0.002(3)
C5 0.027(3) 0.031(4) 0.061(5) -0.002(3) -0.011(3) 0.000(3)
C6 0.037(4) 0.040(4) 0.076(6) -0.016(4) -0.024(4) 0.007(3)
C7 0.058(6) 0.051(5) 0.084(7) -0.030(5) -0.028(5) 0.012(4)
C8 0.053(5) 0.067(6) 0.070(7) 0.024(5) 0.027(5) 0.014(5)
C9 0.033(4) 0.036(4) 0.079(6) 0.016(4) 0.017(4) 0.003(3)
C10 0.024(3) 0.034(4) 0.059(5) 0.012(3) 0.000(3) 0.002(3)
C11 0.026(3) 0.029(4) 0.066(5) 0.005(4) -0.011(3) 0.005(3)
C12 0.033(4) 0.029(4) 0.064(5) -0.003(3) -0.021(4) -0.001(3)
C13 0.055(5) 0.048(5) 0.073(6) -0.011(5) -0.034(5) 0.008(4)
C14 0.080(7) 0.064(6) 0.071(7) -0.028(5) -0.040(6) 0.017(6)
C1A 0.034(4) 0.047(5) 0.053(5) 0.009(4) 0.002(4) 0.005(3)
C2A 0.064(6) 0.046(5) 0.059(6) 0.005(4) 0.012(5) -0.010(4)
C3A 0.070(7) 0.064(7) 0.082(8) -0.014(6) 0.010(6) -0.019(6)
C4A 0.069(7) 0.103(10) 0.059(7) -0.007(7) -0.007(5) 0.004(7)
C5A 0.075(7) 0.087(8) 0.065(7) 0.006(6) -0.007(6) 0.020(6)
C6A 0.051(5) 0.058(6) 0.062(6) 0.001(5) -0.004(5) 0.013(4)
C1B 0.029(4) 0.047(4) 0.044(4) 0.005(4) -0.005(3) 0.000(3)
C2B 0.052(5) 0.059(6) 0.052(5) 0.003(4) 0.000(4) -0.011(4)
C3B 0.081(8) 0.082(8) 0.058(6) 0.006(6) -0.001(6) -0.040(7)
C4B 0.076(8) 0.121(12) 0.051(6) -0.014(7) 0.019(6) -0.042(8)
C5B 0.044(5) 0.105(10) 0.068(7) -0.029(7) 0.014(5) 0.004(6)
C6B 0.039(4) 0.066(6) 0.056(5) -0.008(5) -0.005(4) 0.005(4)
C1C 0.045(4) 0.031(4) 0.050(5) 0.007(3) -0.015(4) -0.006(3)
C2C 0.091(8) 0.041(5) 0.084(7) -0.023(5) -0.041(6) 0.022(5)
C3C 0.136(13) 0.064(8) 0.142(13) -0.053(8) -0.060(11) 0.040(8)
C4C 0.113(10) 0.058(7) 0.079(8) -0.018(6) -0.037(8) -0.009(7)
C5C 0.063(6) 0.089(8) 0.067(7) 0.004(6) -0.029(5) -0.038(6)
C6C 0.040(5) 0.060(6) 0.062(6) 0.005(5) -0.010(4) -0.010(4)
C1D 0.072(7) 0.038(5) 0.063(6) -0.002(4) 0.015(5) -0.008(4)
C2D 0.074(8) 0.063(7) 0.095(9) -0.012(6) 0.026(7) -0.021(6)
C3D 0.127(14) 0.096(11) 0.142(15) -0.051(11) 0.077(13) -0.051(10)
C4D 0.24(3) 0.107(15) 0.125(17) -0.014(12) 0.10(2) -0.065(18)
C5D 0.24(3) 0.107(13) 0.079(11) 0.028(9) 0.045(15) -0.032(17)
C6D 0.145(13) 0.068(8) 0.068(8) 0.018(6) 0.006(8) 0.008(8)
O1S 0.054(6) 0.140(11) 0.079(7) 0.000 0.000 -0.012(7)
C1S 0.057(8) 0.23(2) 0.129(13) -0.062(15) -0.032(9) 0.011(11)
C2S 0.070(8) 0.145(14) 0.097(10) -0.023(10) -0.017(7) -0.012(9)

loop_
_atom_type_symbol
_atom_type_description
_atom_type_scat_dispersion_real
_atom_type_scat_dispersion_imag
_atom_type_scat_source
C C 0.0033 0.0016 'International Tables Vol C Tables 4.2.6.8 and 6.1.1.4'
H H 0.0000 0.0000 'International Tables Vol C Tables 4.2.6.8 and 6.1.1.4'
N N 0.0061 0.0033 'International Tables Vol C Tables 4.2.6.8 and 6.1.1.4'
O O 0.0106 0.0060 'International Tables Vol C Tables 4.2.6.8 and 6.1.1.4'
P P 0.1023 0.0942 'International Tables Vol C Tables 4.2.6.8 and 6.1.1.4'
Au Au -2.0133 8.8022 'International Tables Vol C Tables 4.2.6.8 and 6.1.1.4'

loop_
_geom_angle_atom_site_label_1
_geom_angle_atom_site_label_2
_geom_angle_atom_site_label_3
_geom_angle
_geom_angle_site_symmetry_3
O1B Au1 O1A 16.3(12) .
O1B Au1 P1 178.8(8) .
O1A Au1 P1 162.5(10) .
O1B Au1 O2A 35.7(12) .
O1A Au1 O2A 49.6(6) .
P1 Au1 O2A 145.0(8) .
O1B Au1 Au2 69.0(8) 2_565
O1A Au1 Au2 68.6(10) 2_565
P1 Au1 Au2 111.28(6) 2_565
O2A Au1 Au2 93.8(10) 2_565
O4 Au2 P2 177.0(3) .
O4 Au2 Au1 72.1(2) 2_565
P2 Au2 Au1 105.15(6) 2_565
C1B P1 C1A 103.8(4) .
C1B P1 C4 105.4(4) .
C1A P1 C4 108.0(4) .
C1B P1 Au1 111.7(3) .
C1A P1 Au1 112.3(3) .
C4 P1 Au1 114.8(2) .
C1D P2 C1C 102.4(4) .
C1D P2 C11 106.6(4) .
C1C P2 C11 106.8(4) .
C1D P2 Au2 114.4(4) .
C1C P2 Au2 112.8(3) .
C11 P2 Au2 113.0(2) .
O5 N2 O6 122.4(11) .
O5 N2 O4 121.1(11) .
O6 N2 O4 116.6(9) .
O1B N1B O2B 115(2) .
O1B N1B O3 111(2) .
O2B N1B O3 131(2) .
O2A N1A O1A 108(3) .
O2A N1A O3 130(2) .
O1A N1A O3 122(3) .
N2 O4 Au2 116.9(7) .
N1B O1B Au1 117.3(17) .
N1A O1A Au1 107(2) .
N1A O2A Au1 94.2(17) .
N1A O3 N1B 25(2) .
C2 C1 C8 120.7(9) .
C1 C2 C3 122.3(8) .
C4 C3 C2 124.4(7) .
C4 C3 C10 118.6(7) .
C2 C3 C10 116.9(8) .
C5 C4 C3 120.0(7) .
C5 C4 P1 118.0(6) .
C3 C4 P1 121.9(6) .
C4 C5 C6 122.8(7) .
C4 C5 C12 119.4(7) .
C6 C5 C12 117.8(8) .
C7 C6 C5 122.0(8) .
C6 C7 C14 119.7(9) .
C9 C8 C1 119.3(9) .
C8 C9 C10 122.7(8) .
C11 C10 C9 123.1(7) .
C11 C10 C3 118.9(7) .
C9 C10 C3 118.0(8) .
C10 C11 C12 120.1(7) .
C10 C11 P2 119.6(6) .
C12 C11 P2 120.3(6) .
C11 C12 C13 123.4(7) .
C11 C12 C5 118.6(7) .
C13 C12 C5 118.0(8) .
C14 C13 C12 121.1(9) .
C13 C14 C7 121.3(10) .
C6A C1A C2A 119.6(9) .
C6A C1A P1 119.1(7) .
C2A C1A P1 121.3(7) .
C1A C2A C3A 118.7(10) .
C4A C3A C2A 120.8(11) .
C3A C4A C5A 120.4(11) .
C4A C5A C6A 120.1(11) .
C5A C6A C1A 120.3(10) .
C2B C1B C6B 118.7(8) .
C2B C1B P1 122.4(7) .
C6B C1B P1 118.8(7) .
C3B C2B C1B 121.0(10) .
C2B C3B C4B 119.3(11) .
C5B C4B C3B 120.3(10) .
C4B C5B C6B 121.0(11) .
C5B C6B C1B 119.6(10) .
C2C C1C C6C 118.0(8) .
C2C C1C P2 119.4(6) .
C6C C1C P2 122.6(7) .
C3C C2C C1C 120.9(10) .
C4C C3C C2C 121.9(12) .
C3C C4C C5C 118.4(10) .
C4C C5C C6C 121.3(10) .
C5C C6C C1C 119.6(10) .
C6D C1D C2D 120.0(11) .
C6D C1D P2 119.1(10) .
C2D C1D P2 120.9(9) .
C3D C2D C1D 119.0(15) .
C4D C3D C2D 120.3(19) .
C5D C4D C3D 119.9(18) .
C4D C5D C6D 123(2) .
C1D C6D C5D 117.3(17) .
C2S O1S C2S 110.9(14) 2
O1S C2S C1S 109.6(12) .

loop_
_geom_bond_atom_site_label_1
_geom_bond_atom_site_label_2
_geom_bond_distance
_geom_bond_site_symmetry_2
Au1 O1B 2.11(2) .
Au1 O1A 2.19(4) .
Au1 P1 2.208(2) .
Au1 O2A 2.43(3) .
Au1 Au2 3.3756(6) 2_565
Au2 O4 2.092(7) .
Au2 P2 2.213(2) .
Au2 Au1 3.3756(6) 2_565
P1 C1B 1.812(8) .
P1 C1A 1.815(9) .
P1 C4 1.842(7) .
P2 C1D 1.806(10) .
P2 C1C 1.810(8) .
P2 C11 1.837(7) .
N2 O5 1.204(10) .
N2 O6 1.218(13) .
N2 O4 1.228(11) .
N1B O1B 1.215(10) .
N1B O2B 1.216(10) .
N1B O3 1.220(10) .
N1A O2A 1.205(10) .
N1A O1A 1.210(10) .
N1A O3 1.212(10) .
C1 C2 1.352(14) .
C1 C8 1.415(13) .
C2 C3 1.419(13) .
C3 C4 1.408(12) .
C3 C10 1.452(10) .
C4 C5 1.398(12) .
C5 C6 1.430(12) .
C5 C12 1.438(10) .
C6 C7 1.347(14) .
C7 C14 1.406(14) .
C8 C9 1.343(14) .
C9 C10 1.419(12) .
C10 C11 1.399(12) .
C11 C12 1.416(12) .
C12 C13 1.429(13) .
C13 C14 1.349(14) .
C1A C6A 1.381(12) .
C1A C2A 1.385(12) .
C2A C3A 1.402(15) .
C3A C4A 1.355(16) .
C4A C5A 1.361(17) .
C5A C6A 1.380(15) .
C1B C2B 1.385(12) .
C1B C6B 1.393(12) .
C2B C3B 1.378(14) .
C3B C4B 1.386(18) .
C4B C5B 1.351(18) .
C5B C6B 1.385(14) .
C1C C2C 1.378(13) .
C1C C6C 1.395(11) .
C2C C3C 1.357(15) .
C3C C4C 1.349(17) .
C4C C5C 1.374(17) .
C5C C6C 1.375(15) .
C1D C6D 1.378(16) .
C1D C2D 1.395(15) .
C2D C3D 1.388(19) .
C3D C4D 1.38(3) .
C4D C5D 1.29(3) .
C5D C6D 1.42(2) .
O1S C2S 1.411(14) .
O1S C2S 1.411(14) 2
C1S C2S 1.477(19) .
